data_4125061
loop_
_publ_author_name
'An, Tao'
'Baikie, Tom'
'Orera, Alodia'
'Piltz, Ross O.'
'Meven, Martin'
'Slater, Peter R.'
'Wei, Jun'
'Sanju\'an, Mar\'ia L'
'White, T. J.'

_publ_section_title
;
 Interstitial Oxide Ion Distribution and Transport Mechanism in
 Aluminum-Doped Neodymium Silicate Apatite Electrolytes.
;
_journal_issue 13
_journal_name_full 'Journal of the American Chemical Society'
_journal_page_first 4468
_journal_page_last 4483
_journal_paper_doi 10.1021/jacs.5b13409
_journal_volume 138
_journal_year 2016
_chemical_formula_iupac 'Nd9.5 Al0.5 Si5.5 O26'
_chemical_formula_sum 'Al0.5 Nd9.652 O26 Si5.5'
_chemical_formula_weight 1976.1
_chemical_melting_point ?
_chemical_name_systematic ' ?'
_space_group_IT_number 176
_symmetry_cell_setting hexagonal
_symmetry_Int_Tables_number 176
_symmetry_space_group_name_Hall '-P 6c'
_symmetry_space_group_name_H-M 'P 63/m'
_cell_angle_alpha 90
_cell_angle_beta 90
_cell_angle_gamma 120
_cell_formula_units_Z 1
_cell_length_a 9.5515
_cell_length_b 9.5515
_cell_length_c 7.042
_cell_measurement_reflns_used 2030
_cell_measurement_temperature 100
_cell_measurement_theta_max 41.26
_cell_measurement_theta_min 4.27
_cell_volume 556.378
_computing_data_collection 'MAATEL/ANSTO control program'
_computing_data_reduction "'argonne_boxes (Wilkinson et al., 1988) & LaueG (Piltz, 2011)'"
_diffrn_ambient_temperature 100
_diffrn_measured_fraction_theta_full 0.8
_diffrn_measured_fraction_theta_max 0.77
_diffrn_measurement_device 'Laue image-plate diffractometer'
_diffrn_measurement_device_type KOALA
_diffrn_measurement_method Laue
_diffrn_radiation_probe neutron
_diffrn_radiation_type neutron
_diffrn_radiation_wavelength 0.71069
_diffrn_reflns_av_R_equivalents 0.0649
_diffrn_reflns_av_sigmaI/netI 0.0829
_diffrn_reflns_limit_h_max 15
_diffrn_reflns_limit_h_min -9
_diffrn_reflns_limit_k_max 14
_diffrn_reflns_limit_k_min 0
_diffrn_reflns_limit_l_max 12
_diffrn_reflns_limit_l_min -12
_diffrn_reflns_number 2030
_diffrn_reflns_theta_full 28.17
_diffrn_reflns_theta_max 41.26
_diffrn_reflns_theta_min 4.27
_diffrn_source 'nuclear reactor'
_diffrn_source_details 'thermal neutrons, supermirror guides'
_diffrn_source_type "'OPAL reactor, ANSTO, Lucas Heights, Australia'"
_exptl_absorpt_coefficient_mu 0.035
_exptl_absorpt_correction_type multi-scan
_exptl_absorpt_process_details "'R.H. Blessing, Acta Crystallogr., Sect A 1995, 51, 33-38. '"
_exptl_crystal_colour 'violet under sunlight'
_exptl_crystal_density_diffrn 5.896
_exptl_crystal_density_meas ?
_exptl_crystal_density_method 'not measured'
_exptl_crystal_description irregular
_exptl_crystal_F_000 871
_exptl_crystal_size_max 0.15
_exptl_crystal_size_mid 0.1
_exptl_crystal_size_min 0.08
_refine_diff_density_max 1.63
_refine_diff_density_min -1.43
_refine_ls_extinction_coef 2880(110)
_refine_ls_extinction_method 'B-C type 1 Gaussian isotropic (Becker & Coppens, 1974)'
_refine_ls_goodness_of_fit_gt 1.93
_refine_ls_goodness_of_fit_ref 1.76
_refine_ls_number_constraints 12
_refine_ls_number_parameters 45
_refine_ls_number_reflns 1019
_refine_ls_number_restraints 0
_refine_ls_R_factor_all 0.0917
_refine_ls_R_factor_gt 0.0435
_refine_ls_shift/su_max 0.0044
_refine_ls_shift/su_mean 0.0009
_refine_ls_structure_factor_coef F
_refine_ls_weighting_details w=1/(\s^2^(F)+0.0001F^2^)
_refine_ls_weighting_scheme sigma
_refine_ls_wR_factor_gt 0.0448
_refine_ls_wR_factor_ref 0.0493
_reflns_number_gt 709
_reflns_number_total 1019
_reflns_threshold_expression I>3\s(I)
_cod_data_source_file ja5b13409_si_012.cif
_cod_data_source_block I
_cod_depositor_comments
;
The following automatic conversions were performed:

'_chemical_melting_point' value 'not measured' was changed to '?' -
the value is undefined or not given.

'_exptl_crystal_density_meas' value 'not measured' was changed to '?'
- the value is perceived as not measured.

Automatic conversion script
Id: cif_fix_values 4268 2015-11-12 08:31:59Z antanas 
;
_cod_original_cell_volume 556.3778
_cod_database_code 4125061

loop_
_symmetry_equiv_pos_site_id
_symmetry_equiv_pos_as_xyz
1 x,y,z
2 -y,x-y,z
3 -x+y,-x,z
4 -x,-y,z+1/2
5 y,-x+y,z+1/2
6 x-y,x,z+1/2
7 -x,-y,-z
8 y,-x+y,-z
9 x-y,x,-z
10 x,y,-z+1/2
11 -y,x-y,-z+1/2
12 -x+y,-x,-z+1/2

loop_
_atom_site_label
_atom_site_type_symbol
_atom_site_fract_x
_atom_site_fract_y
_atom_site_fract_z
_atom_site_adp_type
_atom_site_U_iso_or_equiv
_atom_site_symmetry_multiplicity
_atom_site_occupancy
_atom_site_calc_flag
Nd1 Nd 0.333333 0.666667 0.00007(12) Uani 0.0118(3) 4 0.913(5) d
Nd2 Nd 0.00997(8) 0.24121(9) 0.25 Uani 0.0074(2) 6 1 d
Si Si 0.40103(16) 0.37189(16) 0.25 Uani 0.0073(4) 6 0.9167 d
Al Al 0.40103(16) 0.37189(16) 0.25 Uani 0.0073(4) 6 0.0833 d
O1 O 0.32161(16) 0.48735(16) 0.25 Uani 0.0175(4) 6 1 d
O2 O 0.59884(14) 0.47248(13) 0.25 Uani 0.0150(4) 6 1 d
O3 O 0.3514(3) 0.25470(17) 0.0615(2) Uani 0.0133(5) 12 0.806(9) d
O3' O 0.3039(12) 0.2424(8) 0.0866(9) Uani 0.0133(5) 12 0.194(9) d
O4 O 0 0 0.25 Uani 0.0250(6) 2 1 d

loop_
_atom_site_aniso_label
_atom_site_aniso_type_symbol
_atom_site_aniso_U_11
_atom_site_aniso_U_22
_atom_site_aniso_U_33
_atom_site_aniso_U_12
_atom_site_aniso_U_13
_atom_site_aniso_U_23
Nd1 Nd 0.0116(4) 0.0116(4) 0.0122(4) 0.00580(19) 0 0
Nd2 Nd 0.0066(3) 0.0069(3) 0.0070(2) 0.0022(2) 0 0
Si Si 0.0083(5) 0.0069(5) 0.0076(4) 0.0044(5) 0 0
Al Al 0.0083(5) 0.0069(5) 0.0076(4) 0.0044(5) 0 0
O1 O 0.0252(6) 0.0197(6) 0.0151(4) 0.0170(5) 0 0
O2 O 0.0107(5) 0.0093(5) 0.0222(5) 0.0028(4) 0 0
O3 O 0.0207(10) 0.0136(4) 0.0086(4) 0.0107(5) -0.0041(5) -0.0024(3)
O3' O 0.0207(10) 0.0136(4) 0.0086(4) 0.0107(5) -0.0041(5) -0.0024(3)
O4 O 0.0136(7) 0.0136(7) 0.0477(14) 0.0068(3) 0 0

loop_
_atom_type_symbol
_atom_type_scat_length_neutron
_atom_type_scat_source
Nd 7.690 International_Tables_Vol_C
Si 4.149 International_Tables_Vol_C
Al 3.449 International_Tables_Vol_C
O 5.803 International_Tables_Vol_C

loop_
_geom_angle_atom_site_label_1
_geom_angle_atom_site_label_2
_geom_angle_atom_site_label_3
_geom_angle_site_symmetry_1
_geom_angle_site_symmetry_3
_geom_angle
O1 Nd1 O1 . 2_665 72.90(5)
O1 Nd1 O1 . 3_565 72.90(6)
O1 Nd1 O2 . 4_664 93.97(4)
O1 Nd1 O2 . 5_564 153.87(5)
O1 Nd1 O2 . 6_554 125.67(3)
O1 Nd1 O3 . 7_665 87.99(5)
O1 Nd1 O3 . 8_565 139.63(6)
O1 Nd1 O3 . 9_555 67.52(6)
O1 Nd1 O1 2_665 3_565 72.90(5)
O1 Nd1 O2 2_665 4_664 125.67(5)
O1 Nd1 O2 2_665 5_564 93.97(3)
O1 Nd1 O2 2_665 6_554 153.87(6)
O1 Nd1 O3 2_665 7_665 67.52(5)
O1 Nd1 O3 2_665 8_565 87.99(6)
O1 Nd1 O3 2_665 9_555 139.63(6)
O1 Nd1 O2 3_565 4_664 153.87(3)
O1 Nd1 O2 3_565 5_564 125.67(6)
O1 Nd1 O2 3_565 6_554 93.97(5)
O1 Nd1 O3 3_565 7_665 139.63(6)
O1 Nd1 O3 3_565 8_565 67.52(5)
O1 Nd1 O3 3_565 9_555 87.99(7)
O2 Nd1 O2 4_664 5_564 75.13(5)
O2 Nd1 O2 4_664 6_554 75.13(5)
O2 Nd1 O3 4_664 7_665 59.36(4)
O2 Nd1 O3 4_664 8_565 125.49(5)
O2 Nd1 O3 4_664 9_555 65.98(7)
O2 Nd1 O2 5_564 6_554 75.13(4)
O2 Nd1 O3 5_564 7_665 65.98(5)
O2 Nd1 O3 5_564 8_565 59.36(5)
O2 Nd1 O3 5_564 9_555 125.49(5)
O2 Nd1 O3 6_554 7_665 125.49(6)
O2 Nd1 O3 6_554 8_565 65.98(5)
O2 Nd1 O3 6_554 9_555 59.36(7)
O3 Nd1 O3 7_665 8_565 117.56(5)
O3 Nd1 O3 7_665 9_555 117.56(9)
O3 Nd1 O3 8_565 9_555 117.56(9)
O1 Nd2 O2 . 3_565 98.86(5)
O1 Nd2 O3 . 2_555 145.53(5)
O1 Nd2 O3 . 6_555 68.36(6)
O1 Nd2 O3 . 9_555 68.36(6)
O1 Nd2 O3 . 11_555 145.53(5)
O1 Nd2 O3' . 2_555 151.47(16)
O1 Nd2 O3' . 6_555 77.8(2)
O1 Nd2 O3' . 9_555 77.8(2)
O1 Nd2 O3' . 11_555 151.47(16)
O1 Nd2 O4 . . 110.60(5)
O2 Nd2 O3 3_565 2_555 69.36(9)
O2 Nd2 O3 3_565 6_555 84.32(10)
O2 Nd2 O3 3_565 9_555 84.32(10)
O2 Nd2 O3 3_565 11_555 69.36(9)
O2 Nd2 O3' 3_565 2_555 78.0(3)
O2 Nd2 O3' 3_565 6_555 87.2(4)
O2 Nd2 O3' 3_565 9_555 87.2(4)
O2 Nd2 O3' 3_565 11_555 78.0(3)
O2 Nd2 O4 3_565 . 150.54(4)
O3 Nd2 O3 2_555 6_555 137.94(10)
O3 Nd2 O3 2_555 9_555 78.09(8)
O3 Nd2 O3 2_555 11_555 62.38(5)
O3 Nd2 O3' 2_555 2_555 9.8(3)
O3 Nd2 O3' 2_555 6_555 131.3(3)
O3 Nd2 O3' 2_555 9_555 69.6(3)
O3 Nd2 O3' 2_555 11_555 60.23(16)
O3 Nd2 O4 2_555 . 85.62(9)
O3 Nd2 O3 6_555 9_555 132.71(8)
O3 Nd2 O3 6_555 11_555 78.09(8)
O3 Nd2 O3' 6_555 2_555 138.15(18)
O3 Nd2 O3' 6_555 6_555 10.5(2)
O3 Nd2 O3' 6_555 9_555 143.2(2)
O3 Nd2 O3' 6_555 11_555 83.11(18)
O3 Nd2 O4 6_555 . 106.10(9)
O3 Nd2 O3 9_555 11_555 137.94(10)
O3 Nd2 O3' 9_555 2_555 83.11(18)
O3 Nd2 O3' 9_555 6_555 143.2(2)
O3 Nd2 O3' 9_555 9_555 10.5(2)
O3 Nd2 O3' 9_555 11_555 138.15(18)
O3 Nd2 O4 9_555 . 106.10(9)
O3 Nd2 O3' 11_555 2_555 60.23(16)
O3 Nd2 O3' 11_555 6_555 69.6(3)
O3 Nd2 O3' 11_555 9_555 131.3(3)
O3 Nd2 O3' 11_555 11_555 9.8(3)
O3 Nd2 O4 11_555 . 85.62(9)
O3' Nd2 O3' 2_555 6_555 129.8(3)
O3' Nd2 O3' 2_555 9_555 73.8(3)
O3' Nd2 O3' 2_555 11_555 56.3(2)
O3' Nd2 O4 2_555 . 76.1(3)
O3' Nd2 O3' 6_555 9_555 153.7(3)
O3' Nd2 O3' 6_555 11_555 73.8(3)
O3' Nd2 O4 6_555 . 98.7(3)
O3' Nd2 O3' 9_555 11_555 129.8(3)
O3' Nd2 O4 9_555 . 98.7(3)
O3' Nd2 O4 11_555 . 76.1(3)
Al Si O1 . . 0
Al Si O2 . . 0
Al Si O3 . . 0
Al Si O3 . 10_555 0
Al Si O3' . . 0
Al Si O3' . 10_555 0
O1 Si O2 . . 113.34(10)
O1 Si O3 . . 112.90(13)
O1 Si O3 . 10_555 112.90(13)
O1 Si O3' . . 103.8(4)
O1 Si O3' . 10_555 103.8(4)
O2 Si O3 . . 104.75(13)
O2 Si O3 . 10_555 104.75(13)
O2 Si O3' . . 120.4(4)
O2 Si O3' . 10_555 120.4(4)
O3 Si O3 . 10_555 107.50(11)
O3 Si O3' . . 15.7(4)
O3 Si O3' . 10_555 101.3(3)
O3 Si O3' 10_555 . 101.3(3)
O3 Si O3' 10_555 10_555 15.7(4)
O3' Si O3' . 10_555 91.8(3)
Si Al O1 . . 0
Si Al O2 . . 0
Si Al O3 . . 0
Si Al O3 . 10_555 0
Si Al O3' . . 0
Si Al O3' . 10_555 0
O1 Al O2 . . 113.34(10)
O1 Al O3 . . 112.90(13)
O1 Al O3 . 10_555 112.90(13)
O1 Al O3' . . 103.8(4)
O1 Al O3' . 10_555 103.8(4)
O2 Al O3 . . 104.75(13)
O2 Al O3 . 10_555 104.75(13)
O2 Al O3' . . 120.4(4)
O2 Al O3' . 10_555 120.4(4)
O3 Al O3 . 10_555 107.50(11)
O3 Al O3' . . 15.7(4)
O3 Al O3' . 10_555 101.3(3)
O3 Al O3' 10_555 . 101.3(3)
O3 Al O3' 10_555 10_555 15.7(4)
O3' Al O3' . 10_555 91.8(3)
Nd1 O1 Nd1 . 10_555 93.37(6)
Nd1 O1 Nd2 . . 104.80(5)
Nd1 O1 Si . . 127.58(5)
Nd1 O1 Al . . 127.58(5)
Nd1 O1 O1 . 2_665 53.55(3)
Nd1 O1 O1 . 3_565 53.55(4)
Nd1 O1 O2 . . 109.58(4)
Nd1 O1 O3 . . 103.68(4)
Nd1 O1 O3 . 6_555 129.22(11)
Nd1 O1 O3 . 9_555 61.70(6)
Nd1 O1 O3 . 10_555 161.05(8)
Nd1 O1 O3' . . 106.33(16)
Nd1 O1 O3' . 10_555 160.30(16)
Nd1 O1 Nd2 10_555 . 104.80(5)
Nd1 O1 Si 10_555 . 127.58(5)
Nd1 O1 Al 10_555 . 127.58(5)
Nd1 O1 O1 10_555 2_665 53.55(3)
Nd1 O1 O1 10_555 3_565 53.55(4)
Nd1 O1 O2 10_555 . 109.58(4)
Nd1 O1 O3 10_555 . 161.05(8)
Nd1 O1 O3 10_555 6_555 61.70(6)
Nd1 O1 O3 10_555 9_555 129.22(11)
Nd1 O1 O3 10_555 10_555 103.68(4)
Nd1 O1 O3' 10_555 . 160.30(16)
Nd1 O1 O3' 10_555 10_555 106.33(16)
Nd2 O1 Si . . 95.40(7)
Nd2 O1 Al . . 95.40(7)
Nd2 O1 O1 . 2_665 141.85(8)
Nd2 O1 O1 . 3_565 81.85(5)
Nd2 O1 O2 . . 128.91(7)
Nd2 O1 O3 . . 79.06(6)
Nd2 O1 O3 . 6_555 50.50(5)
Nd2 O1 O3 . 9_555 50.50(5)
Nd2 O1 O3 . 10_555 79.06(6)
Nd2 O1 O3' . . 70.3(2)
Nd2 O1 O3' . 10_555 70.3(2)
Si O1 Al . . 0.0(5)
Si O1 O1 . 2_665 122.75(8)
Si O1 O1 . 3_565 177.25(8)
Si O1 O2 . . 33.50(5)
Si O1 O3 . . 33.83(6)
Si O1 O3 . 6_555 100.96(9)
Si O1 O3 . 9_555 100.96(9)
Si O1 O3 . 10_555 33.83(6)
Si O1 O3' . . 37.9(2)
Si O1 O3' . 10_555 37.9(2)
Al O1 O1 . 2_665 122.75(8)
Al O1 O1 . 3_565 177.25(8)
Al O1 O2 . . 33.50(5)
Al O1 O3 . . 33.83(6)
Al O1 O3 . 6_555 100.96(9)
Al O1 O3 . 9_555 100.96(9)
Al O1 O3 . 10_555 33.83(6)
Al O1 O3' . . 37.9(2)
Al O1 O3' . 10_555 37.9(2)
O1 O1 O1 2_665 3_565 60.00(6)
O1 O1 O2 2_665 . 89.24(5)
O1 O1 O3 2_665 . 132.50(6)
O1 O1 O3 2_665 6_555 114.80(8)
O1 O1 O3 2_665 9_555 114.80(8)
O1 O1 O3 2_665 10_555 132.50(6)
O1 O1 O3' 2_665 . 140.77(18)
O1 O1 O3' 2_665 10_555 140.77(18)
O1 O1 O2 3_565 . 149.24(6)
O1 O1 O3 3_565 . 144.77(7)
O1 O1 O3 3_565 6_555 77.31(9)
O1 O1 O3 3_565 9_555 77.31(9)
O1 O1 O3 3_565 10_555 144.77(7)
O1 O1 O3' 3_565 . 140.2(2)
O1 O1 O3' 3_565 10_555 140.2(2)
O2 O1 O3 . . 57.04(7)
O2 O1 O3 . 6_555 120.09(9)
O2 O1 O3 . 9_555 120.09(9)
O2 O1 O3 . 10_555 57.04(7)
O2 O1 O3' . . 64.5(2)
O2 O1 O3' . 10_555 64.5(2)
O3 O1 O3 . 6_555 111.19(9)
O3 O1 O3 . 9_555 67.68(10)
O3 O1 O3 . 10_555 58.35(7)
O3 O1 O3' . . 8.8(2)
O3 O1 O3' . 10_555 56.92(18)
O3 O1 O3 6_555 9_555 99.00(8)
O3 O1 O3 6_555 10_555 67.68(10)
O3 O1 O3' 6_555 . 103.80(18)
O3 O1 O3' 6_555 10_555 63.2(2)
O3 O1 O3 9_555 10_555 111.19(9)
O3 O1 O3' 9_555 . 63.2(2)
O3 O1 O3' 9_555 10_555 103.80(18)
O3 O1 O3' 10_555 . 56.92(18)
O3 O1 O3' 10_555 10_555 8.8(2)
O3' O1 O3' . 10_555 54.0(2)
Nd1 O2 Nd1 4_665 7_665 90.50(6)
Nd1 O2 Nd2 4_665 2_665 116.06(3)
Nd1 O2 Si 4_665 . 102.69(6)
Nd1 O2 Al 4_665 . 102.69(6)
Nd1 O2 O1 4_665 . 123.35(3)
Nd1 O2 O3 4_665 . 108.08(6)
Nd1 O2 O3 4_665 3_665 100.59(8)
Nd1 O2 O3 4_665 10_555 65.49(7)
Nd1 O2 O3 4_665 12_665 61.55(6)
Nd1 O2 O3' 4_665 . 107.46(18)
Nd1 O2 O3' 4_665 10_555 73.6(2)
Nd1 O2 Nd2 7_665 2_665 116.06(3)
Nd1 O2 Si 7_665 . 102.69(6)
Nd1 O2 Al 7_665 . 102.69(6)
Nd1 O2 O1 7_665 . 123.35(3)
Nd1 O2 O3 7_665 . 65.49(7)
Nd1 O2 O3 7_665 3_665 61.55(6)
Nd1 O2 O3 7_665 10_555 108.08(6)
Nd1 O2 O3 7_665 12_665 100.59(8)
Nd1 O2 O3' 7_665 . 73.6(2)
Nd1 O2 O3' 7_665 10_555 107.46(18)
Nd2 O2 Si 2_665 . 123.20(10)
Nd2 O2 Al 2_665 . 123.20(10)
Nd2 O2 O1 2_665 . 90.05(6)
Nd2 O2 O3 2_665 . 135.70(7)
Nd2 O2 O3 2_665 3_665 57.12(8)
Nd2 O2 O3 2_665 10_555 135.70(7)
Nd2 O2 O3 2_665 12_665 57.12(8)
Nd2 O2 O3' 2_665 . 134.8(2)
Nd2 O2 O3' 2_665 10_555 134.8(2)
Si O2 Al . . 0.0(5)
Si O2 O1 . . 33.16(7)
Si O2 O3 . . 37.75(7)
Si O2 O3 . 3_665 151.95(5)
Si O2 O3 . 10_555 37.75(7)
Si O2 O3 . 12_665 151.95(5)
Si O2 O3' . . 29.5(2)
Si O2 O3' . 10_555 29.5(2)
Al O2 O1 . . 33.16(7)
Al O2 O3 . . 37.75(7)
Al O2 O3 . 3_665 151.95(5)
Al O2 O3 . 10_555 37.75(7)
Al O2 O3 . 12_665 151.95(5)
Al O2 O3' . . 29.5(2)
Al O2 O3' . 10_555 29.5(2)
O1 O2 O3 . . 61.50(8)
O1 O2 O3 . 3_665 134.42(9)
O1 O2 O3 . 10_555 61.50(8)
O1 O2 O3 . 12_665 134.42(9)
O1 O2 O3' . . 54.5(2)
O1 O2 O3' . 10_555 54.5(2)
O3 O2 O3 . 3_665 118.98(6)
O3 O2 O3 . 10_555 61.40(6)
O3 O2 O3 . 12_665 163.57(12)
O3 O2 O3' . . 8.3(2)
O3 O2 O3' . 10_555 55.15(14)
O3 O2 O3 3_665 10_555 163.57(12)
O3 O2 O3 3_665 12_665 55.39(6)
O3 O2 O3' 3_665 . 126.70(16)
O3 O2 O3' 3_665 10_555 168.0(2)
O3 O2 O3 10_555 12_665 118.98(6)
O3 O2 O3' 10_555 . 55.15(14)
O3 O2 O3' 10_555 10_555 8.3(2)
O3 O2 O3' 12_665 . 168.0(2)
O3 O2 O3' 12_665 10_555 126.70(16)
O3' O2 O3' . 10_555 48.34(19)
Nd1 O3 Nd2 7_665 3_555 103.91(11)
Nd1 O3 Nd2 7_665 5_554 104.55(8)
Nd1 O3 Si 7_665 . 92.17(12)
Nd1 O3 Al 7_665 . 92.17(12)
Nd1 O3 O1 7_665 . 113.65(6)
Nd1 O3 O1 7_665 5_554 50.78(6)
Nd1 O3 O2 7_665 . 55.15(6)
Nd1 O3 O2 7_665 2_655 52.47(6)
Nd1 O3 O3 7_665 10_555 99.08(11)
Nd1 O3 O3' 7_665 . 165.7(10)
Nd1 O3 O3' 7_665 8_555 90.11(19)
Nd1 O3 O3' 7_665 10_555 108.4(3)
Nd2 O3 Nd2 3_555 5_554 115.02(6)
Nd2 O3 Si 3_555 . 95.04(8)
Nd2 O3 Al 3_555 . 95.04(8)
Nd2 O3 O1 3_555 . 112.00(8)
Nd2 O3 O1 3_555 5_554 98.56(9)
Nd2 O3 O2 3_555 . 107.73(8)
Nd2 O3 O2 3_555 2_655 53.51(6)
Nd2 O3 O3 3_555 10_555 58.81(5)
Nd2 O3 O3' 3_555 . 68.8(12)
Nd2 O3 O3' 3_555 8_555 53.06(15)
Nd2 O3 O3' 3_555 10_555 57.41(18)
Nd2 O3 Si 5_554 . 139.99(16)
Nd2 O3 Al 5_554 . 139.99(16)
Nd2 O3 O1 5_554 . 107.60(11)
Nd2 O3 O1 5_554 5_554 61.14(6)
Nd2 O3 O2 5_554 . 136.37(7)
Nd2 O3 O2 5_554 2_655 135.34(11)
Nd2 O3 O3 5_554 10_555 156.35(16)
Nd2 O3 O3' 5_554 . 89.7(10)
Nd2 O3 O3' 5_554 8_555 69.85(19)
Nd2 O3 O3' 5_554 10_555 147.0(3)
Si O3 Al . . 0.0(5)
Si O3 O1 . . 33.26(9)
Si O3 O1 . 5_554 142.62(16)
Si O3 O2 . . 37.50(7)
Si O3 O2 . 2_655 83.46(12)
Si O3 O3 . 10_555 36.25(6)
Si O3 O3' . . 76.6(8)
Si O3 O3' . 8_555 147.45(19)
Si O3 O3' . 10_555 38.74(16)
Al O3 O1 . . 33.26(9)
Al O3 O1 . 5_554 142.62(16)
Al O3 O2 . . 37.50(7)
Al O3 O2 . 2_655 83.46(12)
Al O3 O3 . 10_555 36.25(6)
Al O3 O3' . . 76.6(8)
Al O3 O3' . 8_555 147.45(19)
Al O3 O3' . 10_555 38.74(16)
O1 O3 O1 . 5_554 149.00(7)
O1 O3 O2 . . 61.46(5)
O1 O3 O2 . 2_655 116.63(7)
O1 O3 O3 . 10_555 60.83(7)
O1 O3 O3' . . 60.9(9)
O1 O3 O3' . 8_555 155.48(19)
O1 O3 O3' . 10_555 57.8(2)
O1 O3 O2 5_554 . 105.13(11)
O1 O3 O2 5_554 2_655 77.21(9)
O1 O3 O3 5_554 10_555 139.50(15)
O1 O3 O3' 5_554 . 140.7(8)
O1 O3 O3' 5_554 8_555 52.45(14)
O1 O3 O3' 5_554 10_555 146.5(3)
O2 O3 O2 . 2_655 67.13(8)
O2 O3 O3 . 10_555 59.30(6)
O2 O3 O3' . . 114.1(8)
O2 O3 O3' . 8_555 137.6(2)
O2 O3 O3' . 10_555 66.70(18)
O2 O3 O3 2_655 10_555 62.31(9)
O2 O3 O3' 2_655 . 116.4(12)
O2 O3 O3' 2_655 8_555 72.4(2)
O2 O3 O3' 2_655 10_555 69.7(3)
O3 O3 O3' 10_555 . 66.6(10)
O3 O3 O3' 10_555 8_555 111.43(17)
O3 O3 O3' 10_555 10_555 9.4(3)
O3' O3 O3' . 8_555 94.6(10)
O3' O3 O3' . 10_555 57.3(10)
O3' O3 O3' 8_555 10_555 110.4(2)
Nd2 O3' Nd2 3_555 5_554 118.3(3)
Nd2 O3' Si 3_555 . 101.1(4)
Nd2 O3' Al 3_555 . 101.1(4)
Nd2 O3' O1 3_555 . 123.6(3)
Nd2 O3' O2 3_555 . 105.0(3)
Nd2 O3' O3 3_555 . 101.4(14)
Nd2 O3' O3 3_555 9_555 128.8(4)
Nd2 O3' O3 3_555 10_555 62.35(18)
Nd2 O3' O3' 3_555 8_555 53.1(2)
Nd2 O3' O3' 3_555 9_555 122.2(4)
Nd2 O3' O3' 3_555 10_555 61.8(3)
Nd2 O3' O4 3_555 . 49.17(12)
Nd2 O3' Si 5_554 . 140.2(4)
Nd2 O3' Al 5_554 . 140.2(4)
Nd2 O3' O1 5_554 . 112.6(4)
Nd2 O3' O2 5_554 . 124.1(3)
Nd2 O3' O3 5_554 . 79.7(9)
Nd2 O3' O3 5_554 9_555 57.3(2)
Nd2 O3' O3 5_554 10_555 176.1(6)
Nd2 O3' O3' 5_554 8_555 68.1(2)
Nd2 O3' O3' 5_554 9_555 53.2(3)
Nd2 O3' O3' 5_554 10_555 166.9(6)
Nd2 O3' O4 5_554 . 103.0(3)
Si O3' Al . . 0.0(5)
Si O3' O1 . . 38.4(2)
Si O3' O2 . . 30.1(2)
Si O3' O3 . . 87.7(9)
Si O3' O3 . 9_555 102.7(5)
Si O3' O3 . 10_555 39.99(16)
Si O3' O3' . 8_555 144.8(6)
Si O3' O3' . 9_555 110.8(6)
Si O3' O3' . 10_555 44.1(2)
Si O3' O4 . . 107.1(3)
Al O3' O1 . . 38.4(2)
Al O3' O2 . . 30.1(2)
Al O3' O3 . . 87.7(9)
Al O3' O3 . 9_555 102.7(5)
Al O3' O3 . 10_555 39.99(16)
Al O3' O3' . 8_555 144.8(6)
Al O3' O3' . 9_555 110.8(6)
Al O3' O3' . 10_555 44.1(2)
Al O3' O4 . . 107.1(3)
O1 O3' O2 . . 60.94(14)
O1 O3' O3 . . 110.3(9)
O1 O3' O3 . 9_555 64.4(3)
O1 O3' O3 . 10_555 65.29(18)
O1 O3' O3' . 8_555 173.0(4)
O1 O3' O3' . 9_555 72.4(4)
O1 O3' O3' . 10_555 63.0(3)
O1 O3' O4 . . 97.8(3)
O2 O3' O3 . . 57.6(8)
O2 O3' O3 . 9_555 118.1(3)
O2 O3' O3 . 10_555 58.15(16)
O2 O3' O3' . 8_555 124.9(5)
O2 O3' O3' . 9_555 126.7(4)
O2 O3' O3' . 10_555 65.8(3)
O2 O3' O4 . . 132.4(2)
O3 O3' O3 . 9_555 124.1(12)
O3 O3' O3 . 10_555 104.0(11)
O3 O3' O3' . 8_555 76.7(10)
O3 O3' O3' . 9_555 126.0(12)
O3 O3' O3' . 10_555 113.4(12)
O3 O3' O4 . . 148.4(13)
O3 O3' O3 9_555 10_555 119.0(4)
O3 O3' O3' 9_555 8_555 112.2(3)
O3 O3' O3' 9_555 9_555 8.7(2)
O3 O3' O3' 9_555 10_555 111.4(5)
O3 O3' O4 9_555 . 80.6(3)
O3 O3' O3' 10_555 8_555 113.6(4)
O3 O3' O3' 10_555 9_555 123.0(4)
O3 O3' O3' 10_555 10_555 9.4(3)
O3 O3' O4 10_555 . 74.39(18)
O3' O3' O3' 8_555 9_555 103.8(3)
O3' O3' O3' 8_555 10_555 114.6(4)
O3' O3' O4 8_555 . 75.4(2)
O3' O3' O3' 9_555 10_555 114.6(6)
O3' O3' O4 9_555 . 75.4(3)
O3' O3' O4 10_555 . 66.6(3)
Nd2 O4 Nd2 . 2_555 120.00(4)
Nd2 O4 Nd2 . 3_555 120.00(2)
Nd2 O4 O3' . . 70.7(2)
Nd2 O4 O3' . 2_555 54.8(2)
Nd2 O4 O3' . 3_555 155.03(19)
Nd2 O4 O3' . 10_555 70.7(2)
Nd2 O4 O3' . 11_555 54.8(2)
Nd2 O4 O3' . 12_555 155.03(19)
Nd2 O4 Nd2 2_555 3_555 120.00(4)
Nd2 O4 O3' 2_555 . 155.03(13)
Nd2 O4 O3' 2_555 2_555 70.7(2)
Nd2 O4 O3' 2_555 3_555 54.8(2)
Nd2 O4 O3' 2_555 10_555 155.03(13)
Nd2 O4 O3' 2_555 11_555 70.7(2)
Nd2 O4 O3' 2_555 12_555 54.8(2)
Nd2 O4 O3' 3_555 . 54.8(2)
Nd2 O4 O3' 3_555 2_555 155.03(13)
Nd2 O4 O3' 3_555 3_555 70.7(3)
Nd2 O4 O3' 3_555 10_555 54.8(2)
Nd2 O4 O3' 3_555 11_555 155.03(13)
Nd2 O4 O3' 3_555 12_555 70.7(3)
O3' O4 O3' . 2_555 105.3(3)
O3' O4 O3' . 3_555 105.3(3)
O3' O4 O3' . 10_555 46.82(18)
O3' O4 O3' . 11_555 125.4(3)
O3' O4 O3' . 12_555 125.4(4)
O3' O4 O3' 2_555 3_555 105.3(3)
O3' O4 O3' 2_555 10_555 125.4(3)
O3' O4 O3' 2_555 11_555 46.8(2)
O3' O4 O3' 2_555 12_555 125.4(3)
O3' O4 O3' 3_555 10_555 125.4(4)
O3' O4 O3' 3_555 11_555 125.4(3)
O3' O4 O3' 3_555 12_555 46.8(2)
O3' O4 O3' 10_555 11_555 105.3(3)
O3' O4 O3' 10_555 12_555 105.3(3)
O3' O4 O3' 11_555 12_555 105.3(3)

loop_
_geom_bond_atom_site_label_1
_geom_bond_atom_site_label_2
_geom_bond_site_symmetry_2
_geom_bond_distance
Nd1 O1 . 2.4190(13)
Nd1 O1 2_665 2.4190(11)
Nd1 O1 3_565 2.4190(17)
Nd1 O2 4_664 2.4796(13)
Nd1 O2 5_564 2.4796(12)
Nd1 O2 6_554 2.4796(14)
Nd1 O3 7_665 2.749(3)
Nd1 O3 8_565 2.749(4)
Nd1 O3 9_555 2.749(2)
Nd2 O1 . 2.7184(12)
Nd2 O2 3_565 2.453(2)
Nd2 O3 2_555 2.5628(15)
Nd2 O3 6_555 2.3948(18)
Nd2 O3 9_555 2.3948(18)
Nd2 O3 11_555 2.5628(15)
Nd2 O3' 2_555 2.438(7)
Nd2 O3' 6_555 2.434(6)
Nd2 O3' 9_555 2.434(6)
Nd2 O3' 11_555 2.438(7)
Nd2 O4 . 2.2578(9)
Si Al . 0
Si O1 . 1.621(3)
Si O2 . 1.6363(17)
Si O3 . 1.6458(18)
Si O3 10_555 1.6458(18)
Si O3' . 1.603(6)
Si O3' 10_555 1.603(6)
Al O1 . 1.621(3)
Al O2 . 1.6363(17)
Al O3 . 1.6458(18)
Al O3 10_555 1.6458(18)
Al O3' . 1.603(6)
Al O3' 10_555 1.603(6)
O1 O1 2_665 2.874(2)
O1 O1 3_565 2.874(3)
O1 O2 . 2.722(2)
O1 O3 . 2.723(3)
O1 O3 6_555 2.885(2)
O1 O3 9_555 2.885(2)
O1 O3 10_555 2.723(3)
O1 O3' . 2.536(9)
O1 O3' 10_555 2.536(9)
O2 O3 . 2.599(2)
O2 O3 3_665 2.856(3)
O2 O3 10_555 2.599(2)
O2 O3 12_665 2.856(3)
O2 O3' . 2.811(8)
O2 O3' 10_555 2.811(8)
O3 O3 10_555 2.654(2)
O3 O3' . 0.445(11)
O3 O3' 8_555 2.855(13)
O3 O3' 10_555 2.511(7)
O3' O3' 8_555 2.924(15)
O3' O3' 9_555 2.924(19)
O3' O3' 10_555 2.302(9)
O3' O4 . 2.896(8)
